data_2106354
loop_
_publ_author_name
'Jumas, J.C.'
'Philippot, E.'
'Maurin, M.'

_publ_section_title
;
 Etude structurale d'un thiospinelle d'etain Fe2 Sn S4
;
_journal_name_full 'Acta Crystallographica B (24,1968-38,1982)'
_journal_page_first 3850
_journal_page_last 3854
_journal_volume 33
_journal_year 1977
_chemical_formula_sum 'Fe2 S4 Sn'
_chemical_name_systematic 'Fe2 (Sn S4)'
_space_group_IT_number 88
_symmetry_space_group_name_Hall 'I 4bw -1bw'
_symmetry_space_group_name_H-M 'I 41/a :1'
_cell_angle_alpha 90
_cell_angle_beta 90
_cell_angle_gamma 90
_cell_formula_units_Z 4
_cell_length_a 7.308
_cell_length_b 7.308
_cell_length_c 10.338
_cell_volume 552.120
_citation_journal_id_ASTM ACBCAR
_cod_data_source_file Jumas_ACBCAR_1977_772.cif
_cod_data_source_block Fe2S4Sn1
_cod_original_cell_volume 552.1202
_cod_original_sg_symbol_Hall '-I 4ad (x,y+1/4,z+1/8)'
_cod_original_formula_sum 'Fe2 S4 Sn1'
_cod_database_code 2106354

loop_
_symmetry_equiv_pos_as_xyz
x,y,z
-y,x+1/2,z+1/4
-x+1/2,-y+1/2,z+1/2
y+1/2,-x,z+3/4
-x,-y+1/2,-z+1/4
y,-x,-z
x-1/2,y,-z-1/4
-y-1/2,x+1/2,-z-1/2
x+1/2,y+1/2,z+1/2
-y+1/2,x+1,z+3/4
-x+1,-y+1,z+1
y+1,-x+1/2,z+5/4
-x+1/2,-y+1,-z+3/4
y+1/2,-x+1/2,-z+1/2
x,y+1/2,-z+1/4
-y,x+1,-z

loop_
_atom_site_label
_atom_site_type_symbol
_atom_site_fract_x
_atom_site_fract_y
_atom_site_fract_z
_atom_site_occupancy
_atom_site_U_iso_or_equiv
Fe1 Fe+2 0 0.25 0.625 0.5 0.0
Sn1 Sn+4 0 0.25 0.625 0.5 0.0
S1 S-2 0.2606 -0.0003 0.1309 1 0.0
Fe2 Fe+2 0 0 0 1 0.0
